data_1553516
loop_
_publ_author_name
'Lv, Leiyang'
'Bai, Xiaohui'
'Yan, Xiaoyu'
'Li, Zhiping'

_publ_section_title
;
 Iron-catalyzed decarbonylation initiated [2 + 2 + m] annulation of
 benzene-linked 1,n-enynes with aliphatic aldehydes
;
_journal_issue 11
_journal_name_full 'Organic Chemistry Frontiers'
_journal_page_first 1509
_journal_paper_doi 10.1039/C6QO00429F
_journal_volume 3
_journal_year 2016
_chemical_formula_moiety 'C33 H35 N O4 S'
_chemical_formula_sum 'C33 H35 N O4 S'
_chemical_formula_weight 541.68
_space_group_crystal_system monoclinic
_space_group_IT_number 14
_space_group_name_Hall '-P 2ybc'
_space_group_name_H-M_alt 'P 1 21/c 1'
_atom_sites_solution_hydrogens geom
_audit_creation_date 2016-06-19
_audit_creation_method
;
Olex2 1.2
(compiled 2015.09.30 svn.r3233 for OlexSys, GUI svn.r5103)
;
_audit_update_record
;
2016-07-16 deposited with the CCDC.
2016-08-30 downloaded from the CCDC.
;
_cell_angle_alpha 90
_cell_angle_beta 107.550(9)
_cell_angle_gamma 90
_cell_formula_units_Z 4
_cell_length_a 15.4186(13)
_cell_length_b 11.3388(8)
_cell_length_c 16.9081(14)
_cell_measurement_reflns_used 2590
_cell_measurement_temperature 180.01(10)
_cell_measurement_theta_max 27.1860
_cell_measurement_theta_min 3.0710
_cell_volume 2818.4(4)
_computing_cell_refinement
;
CrysAlisPro, Agilent Technologies,
Version 1.171.36.32 (release 02-08-2013 CrysAlis171 .NET)
(compiled Aug  2 2013,16:46:58)
;
_computing_data_collection
;
CrysAlisPro, Agilent Technologies,
Version 1.171.36.32 (release 02-08-2013 CrysAlis171 .NET)
(compiled Aug  2 2013,16:46:58)
;
_computing_data_reduction
;
CrysAlisPro, Agilent Technologies,
Version 1.171.36.32 (release 02-08-2013 CrysAlis171 .NET)
(compiled Aug  2 2013,16:46:58)
;
_computing_molecular_graphics 'Olex2 (Dolomanov et al., 2009)'
_computing_publication_material 'Olex2 (Dolomanov et al., 2009)'
_computing_structure_refinement 'ShelXL (Sheldrick, 2015)'
_computing_structure_solution
;
Superflip (Palatinus & Chapuis, 2007;Palatinus & van der Lee, 2008;
Palatinus et al., 2012)
;
_diffrn_ambient_temperature 180.01(10)
_diffrn_detector_area_resol_mean 10.3914
_diffrn_measured_fraction_theta_full 0.997
_diffrn_measured_fraction_theta_max 0.997
_diffrn_measurement_details
;
#__ type_ start__ end____ width___ exp.time_
  1 omega  -19.00   73.00   1.0000    3.0000
omega____ theta____ kappa____ phi______ frames
    -       10.7017   57.0000    0.0000 92

#__ type_ start__ end____ width___ exp.time_
  2 omega  -65.00   33.00   1.0000    3.0000
omega____ theta____ kappa____ phi______ frames
    -       10.7017  -77.0000 -120.0000 98

#__ type_ start__ end____ width___ exp.time_
  3 omega  -20.00   11.00   1.0000    3.0000
omega____ theta____ kappa____ phi______ frames
    -      -11.7954  -99.0000 -180.0000 31
;
_diffrn_measurement_device_type 'SuperNova, Dual, Cu at zero, Atlas'
_diffrn_measurement_method '\w scans'
_diffrn_orient_matrix_UB_11 0.0202000000
_diffrn_orient_matrix_UB_12 0.0082429000
_diffrn_orient_matrix_UB_13 0.0432495000
_diffrn_orient_matrix_UB_21 0.0124785000
_diffrn_orient_matrix_UB_22 0.0582020000
_diffrn_orient_matrix_UB_23 -0.0073744000
_diffrn_orient_matrix_UB_31 -0.0420127000
_diffrn_orient_matrix_UB_32 0.0213318000
_diffrn_orient_matrix_UB_33 0.0033696000
_diffrn_radiation_monochromator mirror
_diffrn_radiation_type MoK\a
_diffrn_radiation_wavelength 0.71073
_diffrn_reflns_av_R_equivalents 0.0586
_diffrn_reflns_av_unetI/netI 0.0800
_diffrn_reflns_Laue_measured_fraction_full 0.997
_diffrn_reflns_Laue_measured_fraction_max 0.997
_diffrn_reflns_limit_h_max 19
_diffrn_reflns_limit_h_min -18
_diffrn_reflns_limit_k_max 13
_diffrn_reflns_limit_k_min -13
_diffrn_reflns_limit_l_max 13
_diffrn_reflns_limit_l_min -20
_diffrn_reflns_number 14537
_diffrn_reflns_point_group_measured_fraction_full 0.997
_diffrn_reflns_point_group_measured_fraction_max 0.997
_diffrn_reflns_theta_full 25.242
_diffrn_reflns_theta_max 26.021
_diffrn_reflns_theta_min 3.070
_diffrn_source 'SuperNova (Mo) X-ray Source'
_exptl_absorpt_coefficient_mu 0.154
_exptl_absorpt_correction_T_max 1.00000
_exptl_absorpt_correction_T_min 0.79567
_exptl_absorpt_correction_type multi-scan
_exptl_absorpt_process_details
;
CrysAlisPro, Agilent Technologies,
Version 1.171.36.32 (release 02-08-2013 CrysAlis171 .NET)
(compiled Aug  2 2013,16:46:58)
Empirical absorption correction using spherical harmonics,
 implemented in SCALE3 ABSPACK scaling algorithm.
;
_exptl_crystal_density_diffrn 1.277
_exptl_crystal_F_000 1152
_exptl_crystal_size_max 0.15
_exptl_crystal_size_mid 0.1
_exptl_crystal_size_min 0.1
_refine_diff_density_max 0.288
_refine_diff_density_min -0.399
_refine_diff_density_rms 0.058
_refine_ls_extinction_method none
_refine_ls_goodness_of_fit_ref 1.046
_refine_ls_hydrogen_treatment constr
_refine_ls_matrix_type full
_refine_ls_number_parameters 355
_refine_ls_number_reflns 5526
_refine_ls_number_restraints 0
_refine_ls_restrained_S_all 1.046
_refine_ls_R_factor_all 0.1051
_refine_ls_R_factor_gt 0.0534
_refine_ls_shift/su_max 0.001
_refine_ls_shift/su_mean 0.000
_refine_ls_structure_factor_coef Fsqd
_refine_ls_weighting_details 'w=1/[\s^2^(Fo^2^)+(0.0457P)^2^+1.0085P] where P=(Fo^2^+2Fc^2^)/3'
_refine_ls_weighting_scheme calc
_refine_ls_wR_factor_gt 0.1076
_refine_ls_wR_factor_ref 0.1358
_reflns_Friedel_coverage 0.000
_reflns_number_gt 3461
_reflns_number_total 5526
_reflns_threshold_expression 'I > 2\s(I)'
_cod_data_source_file c6qo00429f2.cif
_cod_data_source_block exp_7090
_cod_database_code 1553516
_shelxl_version_number 2014-3
_chemical_oxdiff_formula 'C33 O4 N1 S1'
_shelx_space_group_comment
;
The symmetry employed for this shelxl refinement is uniquely defined
by the following loop, which should always be used as a source of
symmetry information in preference to the above space-group names.
They are only intended as comments.
;
_shelx_estimated_absorpt_t_max 0.985
_shelx_estimated_absorpt_t_min 0.977
_reflns_odcompleteness_completeness 99.73
_reflns_odcompleteness_iscentric 1
_reflns_odcompleteness_theta 25.97
_olex2_refinement_description
;
1. Fixed Uiso
 At 1.2 times of:
  All C(H) groups, All C(H,H) groups
 At 1.5 times of:
  All C(H,H,H) groups
2.a Ternary CH refined with riding coordinates:
 C9(H9)
2.b Secondary CH2 refined with riding coordinates:
 C1(H1A,H1B), C3(H3A,H3B), C5(H5A,H5B), C6(H6A,H6B), C7(H7A,H7B), C8(H8A,H8B)
2.c Aromatic/amide H refined with riding coordinates:
 C13(H13), C14(H14), C15(H15), C16(H16), C19(H19), C20(H20), C21(H21),
 C22(H22), C23(H23), C28(H28), C29(H29), C31(H31), C32(H32)
2.d Idealised Me refined as rotating group:
 C24(H24A,H24B,H24C), C26(H26A,H26B,H26C), C33(H33A,H33B,H33C)
;
_olex2_submission_special_instructions 'No special instructions were received'

loop_
_space_group_symop_operation_xyz
'x, y, z'
'-x, y+1/2, -z+1/2'
'-x, -y, -z'
'x, -y-1/2, z-1/2'

loop_
_atom_site_label
_atom_site_type_symbol
_atom_site_fract_x
_atom_site_fract_y
_atom_site_fract_z
_atom_site_U_iso_or_equiv
_atom_site_adp_type
_atom_site_occupancy
_atom_site_site_symmetry_order
_atom_site_calc_flag
_atom_site_refinement_flags_posn
C1 C 0.72065(17) 0.6640(2) 0.75197(16) 0.0274(6) Uani 1 1 d .
H1A H 0.6592 0.6767 0.7575 0.033 Uiso 1 1 calc R
H1B H 0.7247 0.7099 0.7034 0.033 Uiso 1 1 calc R
C2 C 0.79153(17) 0.7111(2) 0.82983(15) 0.0229(6) Uani 1 1 d .
C3 C 0.76387(18) 0.8382(2) 0.84698(16) 0.0267(6) Uani 1 1 d .
H3A H 0.8196 0.8871 0.8654 0.032 Uiso 1 1 calc R
H3B H 0.7249 0.8720 0.7942 0.032 Uiso 1 1 calc R
C4 C 0.71300(17) 0.8480(2) 0.91227(16) 0.0280(6) Uani 1 1 d .
C5 C 0.70165(19) 0.9787(2) 0.93105(19) 0.0357(7) Uani 1 1 d .
H5A H 0.6734 1.0202 0.8780 0.043 Uiso 1 1 calc R
H5B H 0.6591 0.9844 0.9645 0.043 Uiso 1 1 calc R
C6 C 0.7896(2) 1.0423(2) 0.97708(19) 0.0426(8) Uani 1 1 d .
H6A H 0.8288 1.0493 0.9405 0.051 Uiso 1 1 calc R
H6B H 0.7753 1.1228 0.9921 0.051 Uiso 1 1 calc R
C7 C 0.8400(2) 0.9750(2) 1.05520(19) 0.0415(8) Uani 1 1 d .
H7A H 0.8035 0.9759 1.0944 0.050 Uiso 1 1 calc R
H7B H 0.8987 1.0145 1.0823 0.050 Uiso 1 1 calc R
C8 C 0.85748(18) 0.8479(2) 1.03527(17) 0.0298(6) Uani 1 1 d .
H8A H 0.8895 0.8060 1.0872 0.036 Uiso 1 1 calc R
H8B H 0.8972 0.8469 0.9989 0.036 Uiso 1 1 calc R
C9 C 0.76767(17) 0.7833(2) 0.99163(16) 0.0248(6) Uani 1 1 d .
H9 H 0.7301 0.7828 1.0306 0.030 Uiso 1 1 calc R
C10 C 0.78429(16) 0.6548(2) 0.97239(15) 0.0229(6) Uani 1 1 d .
C11 C 0.79885(16) 0.6247(2) 0.90072(15) 0.0214(6) Uani 1 1 d .
C12 C 0.82866(16) 0.5080(2) 0.87938(16) 0.0214(6) Uani 1 1 d .
C13 C 0.89644(17) 0.4431(2) 0.93626(17) 0.0261(6) Uani 1 1 d .
H13 H 0.9179 0.4682 0.9924 0.031 Uiso 1 1 calc R
C14 C 0.93263(19) 0.3429(2) 0.91211(17) 0.0340(7) Uani 1 1 d .
H14 H 0.9771 0.2982 0.9520 0.041 Uiso 1 1 calc R
C15 C 0.90440(19) 0.3074(2) 0.83008(18) 0.0346(7) Uani 1 1 d .
H15 H 0.9298 0.2388 0.8136 0.041 Uiso 1 1 calc R
C16 C 0.83921(18) 0.3717(2) 0.77207(17) 0.0288(6) Uani 1 1 d .
H16 H 0.8209 0.3484 0.7155 0.035 Uiso 1 1 calc R
C17 C 0.80021(16) 0.4708(2) 0.79667(15) 0.0215(6) Uani 1 1 d .
C18 C 0.77696(17) 0.5642(2) 1.03429(16) 0.0252(6) Uani 1 1 d .
C19 C 0.8209(2) 0.5780(2) 1.11889(17) 0.0339(7) Uani 1 1 d .
H19 H 0.8589 0.6446 1.1378 0.041 Uiso 1 1 calc R
C20 C 0.8097(2) 0.4958(2) 1.17557(18) 0.0396(8) Uani 1 1 d .
H20 H 0.8409 0.5057 1.2329 0.048 Uiso 1 1 calc R
C21 C 0.7537(2) 0.4000(3) 1.14976(19) 0.0383(7) Uani 1 1 d .
H21 H 0.7451 0.3449 1.1891 0.046 Uiso 1 1 calc R
C22 C 0.7102(2) 0.3843(2) 1.0663(2) 0.0380(7) Uani 1 1 d .
H22 H 0.6725 0.3174 1.0477 0.046 Uiso 1 1 calc R
C23 C 0.72155(18) 0.4667(2) 1.00943(18) 0.0316(7) Uani 1 1 d .
H23 H 0.6906 0.4558 0.9521 0.038 Uiso 1 1 calc R
C24 C 0.61700(18) 0.7939(2) 0.88016(19) 0.0349(7) Uani 1 1 d .
H24A H 0.6218 0.7079 0.8780 0.052 Uiso 1 1 calc GR
H24B H 0.5863 0.8242 0.8245 0.052 Uiso 1 1 calc GR
H24C H 0.5819 0.8153 0.9176 0.052 Uiso 1 1 calc GR
C25 C 0.88371(18) 0.7160(2) 0.81268(17) 0.0257(6) Uani 1 1 d .
C26 C 1.04206(19) 0.7337(3) 0.87196(19) 0.0407(8) Uani 1 1 d .
H26A H 1.0536 0.6568 0.8507 0.061 Uiso 1 1 calc GR
H26B H 1.0875 0.7485 0.9257 0.061 Uiso 1 1 calc GR
H26C H 1.0460 0.7955 0.8327 0.061 Uiso 1 1 calc GR
C27 C 0.58306(17) 0.4288(2) 0.75893(17) 0.0286(6) Uani 1 1 d .
C28 C 0.52198(18) 0.5062(2) 0.77765(19) 0.0355(7) Uani 1 1 d .
H28 H 0.5091 0.5803 0.7504 0.043 Uiso 1 1 calc R
C29 C 0.48022(19) 0.4746(3) 0.8362(2) 0.0404(8) Uani 1 1 d .
H29 H 0.4383 0.5274 0.8487 0.048 Uiso 1 1 calc R
C30 C 0.49812(19) 0.3675(3) 0.87699(19) 0.0390(8) Uani 1 1 d .
C31 C 0.55942(19) 0.2909(3) 0.85744(19) 0.0380(7) Uani 1 1 d .
H31 H 0.5724 0.2169 0.8848 0.046 Uiso 1 1 calc R
C32 C 0.60171(18) 0.3213(2) 0.79869(18) 0.0344(7) Uani 1 1 d .
H32 H 0.6433 0.2684 0.7859 0.041 Uiso 1 1 calc R
C33 C 0.4534(2) 0.3341(3) 0.9413(2) 0.0551(9) Uani 1 1 d .
H33A H 0.4932 0.3554 0.9965 0.083 Uiso 1 1 calc GR
H33B H 0.4423 0.2488 0.9390 0.083 Uiso 1 1 calc GR
H33C H 0.3954 0.3761 0.9304 0.083 Uiso 1 1 calc GR
N1 N 0.73173(14) 0.53667(17) 0.73631(13) 0.0252(5) Uani 1 1 d .
O1 O 0.66015(12) 0.36242(16) 0.65079(11) 0.0359(5) Uani 1 1 d .
O2 O 0.58265(13) 0.55602(16) 0.63078(12) 0.0393(5) Uani 1 1 d .
O3 O 0.95201(12) 0.73430(16) 0.88202(11) 0.0317(5) Uani 1 1 d .
O4 O 0.89468(13) 0.70493(17) 0.74582(12) 0.0384(5) Uani 1 1 d .
S1 S 0.63670(5) 0.46869(6) 0.68442(4) 0.0297(2) Uani 1 1 d .

loop_
_atom_site_aniso_label
_atom_site_aniso_U_11
_atom_site_aniso_U_22
_atom_site_aniso_U_33
_atom_site_aniso_U_23
_atom_site_aniso_U_13
_atom_site_aniso_U_12
C1 0.0258(14) 0.0283(15) 0.0258(15) 0.0034(12) 0.0043(12) 0.0019(12)
C2 0.0227(13) 0.0253(14) 0.0209(14) 0.0023(11) 0.0068(11) 0.0016(11)
C3 0.0306(15) 0.0235(14) 0.0257(15) 0.0024(11) 0.0080(12) 0.0006(12)
C4 0.0274(14) 0.0266(14) 0.0302(16) -0.0002(12) 0.0089(12) 0.0034(12)
C5 0.0402(17) 0.0285(15) 0.0397(18) -0.0014(13) 0.0140(14) 0.0072(13)
C6 0.056(2) 0.0269(15) 0.048(2) -0.0035(14) 0.0196(16) 0.0054(15)
C7 0.052(2) 0.0305(16) 0.0397(18) -0.0089(14) 0.0113(15) -0.0048(14)
C8 0.0325(15) 0.0289(15) 0.0274(15) -0.0003(12) 0.0079(12) 0.0006(12)
C9 0.0279(14) 0.0220(13) 0.0274(15) 0.0000(11) 0.0127(12) 0.0021(11)
C10 0.0226(13) 0.0247(13) 0.0209(14) 0.0012(11) 0.0060(11) 0.0009(11)
C11 0.0178(12) 0.0217(13) 0.0235(14) 0.0024(11) 0.0042(11) 0.0001(10)
C12 0.0186(12) 0.0239(14) 0.0232(14) 0.0005(11) 0.0083(11) -0.0019(11)
C13 0.0241(14) 0.0299(15) 0.0248(15) 0.0011(12) 0.0083(12) 0.0014(12)
C14 0.0330(16) 0.0362(16) 0.0298(17) 0.0048(13) 0.0048(13) 0.0101(13)
C15 0.0366(16) 0.0350(16) 0.0333(17) -0.0035(13) 0.0123(14) 0.0107(13)
C16 0.0297(15) 0.0341(16) 0.0237(15) -0.0044(12) 0.0096(12) 0.0000(12)
C17 0.0191(12) 0.0249(13) 0.0216(14) 0.0004(11) 0.0078(11) -0.0011(11)
C18 0.0278(14) 0.0255(14) 0.0264(15) 0.0001(11) 0.0143(12) 0.0040(12)
C19 0.0474(18) 0.0293(15) 0.0278(16) -0.0017(12) 0.0158(14) -0.0017(13)
C20 0.059(2) 0.0357(17) 0.0272(17) 0.0040(13) 0.0185(15) 0.0118(16)
C21 0.0488(19) 0.0356(17) 0.0406(19) 0.0129(14) 0.0285(16) 0.0101(15)
C22 0.0377(17) 0.0318(16) 0.049(2) 0.0074(14) 0.0205(15) -0.0008(13)
C23 0.0304(15) 0.0338(16) 0.0315(16) 0.0022(13) 0.0109(13) -0.0020(13)
C24 0.0265(15) 0.0371(16) 0.0404(18) 0.0025(13) 0.0090(13) 0.0078(13)
C25 0.0312(15) 0.0201(14) 0.0251(16) 0.0049(11) 0.0072(13) 0.0014(11)
C26 0.0285(16) 0.055(2) 0.0421(19) -0.0042(15) 0.0161(14) -0.0097(14)
C27 0.0231(14) 0.0295(15) 0.0319(16) -0.0074(12) 0.0063(12) -0.0025(12)
C28 0.0264(15) 0.0311(16) 0.0461(19) -0.0083(13) 0.0066(14) -0.0003(12)
C29 0.0243(15) 0.0415(18) 0.057(2) -0.0187(16) 0.0142(15) -0.0032(13)
C30 0.0306(16) 0.0457(19) 0.0443(19) -0.0165(15) 0.0166(14) -0.0124(14)
C31 0.0340(17) 0.0353(16) 0.0469(19) -0.0068(14) 0.0154(15) -0.0093(13)
C32 0.0265(15) 0.0346(17) 0.0436(18) -0.0091(14) 0.0128(14) -0.0030(12)
C33 0.053(2) 0.060(2) 0.065(2) -0.0186(18) 0.0369(19) -0.0182(17)
N1 0.0269(12) 0.0251(12) 0.0213(12) -0.0008(9) 0.0039(10) 0.0008(9)
O1 0.0345(11) 0.0383(11) 0.0329(11) -0.0135(9) 0.0070(9) -0.0009(9)
O2 0.0345(11) 0.0425(12) 0.0304(11) -0.0001(9) -0.0060(9) 0.0039(9)
O3 0.0224(10) 0.0464(12) 0.0263(11) -0.0040(9) 0.0073(8) -0.0058(8)
O4 0.0415(12) 0.0539(13) 0.0241(11) 0.0018(9) 0.0162(10) -0.0012(10)
S1 0.0262(4) 0.0333(4) 0.0260(4) -0.0051(3) 0.0024(3) 0.0001(3)

loop_
_atom_type_symbol
_atom_type_description
_atom_type_scat_dispersion_real
_atom_type_scat_dispersion_imag
_atom_type_scat_source
C C 0.0033 0.0016 'International Tables Vol C Tables 4.2.6.8 and 6.1.1.4'
H H 0.0000 0.0000 'International Tables Vol C Tables 4.2.6.8 and 6.1.1.4'
N N 0.0061 0.0033 'International Tables Vol C Tables 4.2.6.8 and 6.1.1.4'
O O 0.0106 0.0060 'International Tables Vol C Tables 4.2.6.8 and 6.1.1.4'
S S 0.1246 0.1234 'International Tables Vol C Tables 4.2.6.8 and 6.1.1.4'

loop_
_geom_angle_atom_site_label_1
_geom_angle_atom_site_label_2
_geom_angle_atom_site_label_3
_geom_angle
H1A C1 H1B 107.7
C2 C1 H1A 108.8
C2 C1 H1B 108.8
N1 C1 H1A 108.8
N1 C1 H1B 108.8
N1 C1 C2 113.66(19)
C1 C2 C3 108.6(2)
C1 C2 C25 108.2(2)
C11 C2 C1 108.4(2)
C11 C2 C3 114.1(2)
C11 C2 C25 108.6(2)
C25 C2 C3 108.9(2)
C2 C3 H3A 108.4
C2 C3 H3B 108.4
H3A C3 H3B 107.5
C4 C3 C2 115.4(2)
C4 C3 H3A 108.4
C4 C3 H3B 108.4
C3 C4 C24 111.2(2)
C5 C4 C3 109.4(2)
C5 C4 C9 110.3(2)
C5 C4 C24 107.4(2)
C9 C4 C3 109.1(2)
C9 C4 C24 109.4(2)
C4 C5 H5A 108.5
C4 C5 H5B 108.5
H5A C5 H5B 107.5
C6 C5 C4 115.0(2)
C6 C5 H5A 108.5
C6 C5 H5B 108.5
C5 C6 H6A 109.6
C5 C6 H6B 109.6
H6A C6 H6B 108.1
C7 C6 C5 110.4(2)
C7 C6 H6A 109.6
C7 C6 H6B 109.6
C6 C7 H7A 109.4
C6 C7 H7B 109.4
C6 C7 C8 111.2(2)
H7A C7 H7B 108.0
C8 C7 H7A 109.4
C8 C7 H7B 109.4
C7 C8 H8A 109.4
C7 C8 H8B 109.4
C7 C8 C9 111.2(2)
H8A C8 H8B 108.0
C9 C8 H8A 109.4
C9 C8 H8B 109.4
C4 C9 C8 111.5(2)
C4 C9 H9 107.6
C8 C9 H9 107.6
C10 C9 C4 110.6(2)
C10 C9 C8 111.7(2)
C10 C9 H9 107.6
C11 C10 C9 121.2(2)
C11 C10 C18 121.8(2)
C18 C10 C9 116.9(2)
C10 C11 C2 123.6(2)
C10 C11 C12 126.6(2)
C12 C11 C2 109.7(2)
C13 C12 C11 121.7(2)
C13 C12 C17 118.2(2)
C17 C12 C11 119.1(2)
C12 C13 H13 119.5
C14 C13 C12 121.0(2)
C14 C13 H13 119.5
C13 C14 H14 119.9
C13 C14 C15 120.2(2)
C15 C14 H14 119.9
C14 C15 H15 120.0
C16 C15 C14 120.0(2)
C16 C15 H15 120.0
C15 C16 H16 120.0
C15 C16 C17 120.0(2)
C17 C16 H16 120.0
C12 C17 N1 119.7(2)
C16 C17 C12 120.5(2)
C16 C17 N1 119.8(2)
C19 C18 C10 121.7(2)
C23 C18 C10 120.4(2)
C23 C18 C19 117.8(2)
C18 C19 H19 119.6
C20 C19 C18 120.7(3)
C20 C19 H19 119.6
C19 C20 H20 119.7
C21 C20 C19 120.7(3)
C21 C20 H20 119.7
C20 C21 H21 120.3
C20 C21 C22 119.5(3)
C22 C21 H21 120.3
C21 C22 H22 120.1
C21 C22 C23 119.8(3)
C23 C22 H22 120.1
C18 C23 C22 121.5(3)
C18 C23 H23 119.2
C22 C23 H23 119.2
C4 C24 H24A 109.5
C4 C24 H24B 109.5
C4 C24 H24C 109.5
H24A C24 H24B 109.5
H24A C24 H24C 109.5
H24B C24 H24C 109.5
O3 C25 C2 111.7(2)
O4 C25 C2 125.2(2)
O4 C25 O3 123.1(3)
H26A C26 H26B 109.5
H26A C26 H26C 109.5
H26B C26 H26C 109.5
O3 C26 H26A 109.5
O3 C26 H26B 109.5
O3 C26 H26C 109.5
C28 C27 S1 119.7(2)
C32 C27 C28 120.2(3)
C32 C27 S1 120.1(2)
C27 C28 H28 120.2
C29 C28 C27 119.5(3)
C29 C28 H28 120.2
C28 C29 H29 119.3
C28 C29 C30 121.3(3)
C30 C29 H29 119.3
C29 C30 C31 118.4(3)
C29 C30 C33 121.1(3)
C31 C30 C33 120.4(3)
C30 C31 H31 119.5
C32 C31 C30 120.9(3)
C32 C31 H31 119.5
C27 C32 C31 119.6(3)
C27 C32 H32 120.2
C31 C32 H32 120.2
C30 C33 H33A 109.5
C30 C33 H33B 109.5
C30 C33 H33C 109.5
H33A C33 H33B 109.5
H33A C33 H33C 109.5
H33B C33 H33C 109.5
C1 N1 S1 114.58(16)
C17 N1 C1 118.51(19)
C17 N1 S1 118.58(16)
C25 O3 C26 115.2(2)
N1 S1 C27 105.79(12)
O1 S1 C27 107.36(12)
O1 S1 N1 108.36(11)
O1 S1 O2 120.17(12)
O2 S1 C27 108.79(13)
O2 S1 N1 105.52(11)

loop_
_geom_bond_atom_site_label_1
_geom_bond_atom_site_label_2
_geom_bond_distance
C1 H1A 0.9900
C1 H1B 0.9900
C1 C2 1.531(3)
C1 N1 1.487(3)
C2 C3 1.555(3)
C2 C11 1.526(3)
C2 C25 1.535(4)
C3 H3A 0.9900
C3 H3B 0.9900
C3 C4 1.539(4)
C4 C5 1.537(4)
C4 C9 1.539(4)
C4 C24 1.542(4)
C5 H5A 0.9900
C5 H5B 0.9900
C5 C6 1.525(4)
C6 H6A 0.9900
C6 H6B 0.9900
C6 C7 1.520(4)
C7 H7A 0.9900
C7 H7B 0.9900
C7 C8 1.523(4)
C8 H8A 0.9900
C8 H8B 0.9900
C8 C9 1.543(3)
C9 H9 1.0000
C9 C10 1.531(3)
C10 C11 1.341(3)
C10 C18 1.495(3)
C11 C12 1.481(3)
C12 C13 1.398(3)
C12 C17 1.398(3)
C13 H13 0.9500
C13 C14 1.380(4)
C14 H14 0.9500
C14 C15 1.383(4)
C15 H15 0.9500
C15 C16 1.382(4)
C16 H16 0.9500
C16 C17 1.396(4)
C17 N1 1.437(3)
C18 C19 1.395(4)
C18 C23 1.383(4)
C19 H19 0.9500
C19 C20 1.385(4)
C20 H20 0.9500
C20 C21 1.374(4)
C21 H21 0.9500
C21 C22 1.380(4)
C22 H22 0.9500
C22 C23 1.389(4)
C23 H23 0.9500
C24 H24A 0.9800
C24 H24B 0.9800
C24 H24C 0.9800
C25 O3 1.335(3)
C25 O4 1.199(3)
C26 H26A 0.9800
C26 H26B 0.9800
C26 H26C 0.9800
C26 O3 1.449(3)
C27 C28 1.392(4)
C27 C32 1.380(4)
C27 S1 1.762(3)
C28 H28 0.9500
C28 C29 1.381(4)
C29 H29 0.9500
C29 C30 1.382(4)
C30 C31 1.394(4)
C30 C33 1.502(4)
C31 H31 0.9500
C31 C32 1.386(4)
C32 H32 0.9500
C33 H33A 0.9800
C33 H33B 0.9800
C33 H33C 0.9800
N1 S1 1.654(2)
O1 S1 1.4247(19)
O2 S1 1.4289(19)
